data_1505492
loop_
_publ_author_name
'Ochiai, Masahito'
'Hirobe, Masaya'
'Yoshimura, Akira'
'Nishi, Yoshio'
'Miyamoto, Kazunori'
'Shiro, Motoo'

_publ_section_title
;
 Internal delivery of soft chlorine and bromine atoms: stereoselective
 synthesis of (E)-beta-halogenovinyl(aryl)-lambda3-iodanes through domino
 lambda3-iodanation-1,4-halogen shift-fluorination of alkynes.
;
_journal_issue 17
_journal_name_full 'Organic letters'
_journal_page_first 3335
_journal_page_last 3338
_journal_paper_doi 10.1021/ol071345q
_journal_volume 9
_journal_year 2007
_chemical_formula_moiety 'C14 H18 B Cl F5 I '
_chemical_formula_sum 'C14 H18 B Cl F5 I'
_chemical_formula_weight 454.46
_space_group_IT_number 14
_symmetry_cell_setting monoclinic
_symmetry_Int_Tables_number 14
_symmetry_space_group_name_Hall '-P 2yn'
_symmetry_space_group_name_H-M 'P 1 21/n 1'
_cell_angle_alpha 90
_cell_angle_beta 98.4(1)
_cell_angle_gamma 90
_cell_formula_units_Z 4
_cell_length_a 12.92(1)
_cell_length_b 9.946(9)
_cell_length_c 13.64(1)
_cell_measurement_reflns_used 14315
_cell_measurement_temperature 123.1
_cell_measurement_theta_max 27.5
_cell_measurement_theta_min 3.0
_cell_volume 1734(2)
_computing_cell_refinement PROCESS-AUTO
_computing_data_collection PROCESS-AUTO
_computing_data_reduction CrystalStructure
_computing_publication_material 'CrystalStructure 3.6.0'
_computing_structure_refinement CRYSTALS
_computing_structure_solution SIR92
_diffrn_detector_area_resol_mean 10.00
_diffrn_measured_fraction_theta_full 0.9952
_diffrn_measured_fraction_theta_max 0.9952
_diffrn_measurement_device_type 'Rigaku RAXIS-RAPID'
_diffrn_measurement_method \w
_diffrn_radiation_type 'Mo K\a'
_diffrn_radiation_wavelength 0.7107
_diffrn_reflns_av_R_equivalents 0.034
_diffrn_reflns_limit_h_max 16
_diffrn_reflns_limit_h_min -16
_diffrn_reflns_limit_k_max 12
_diffrn_reflns_limit_k_min -12
_diffrn_reflns_limit_l_max 17
_diffrn_reflns_limit_l_min -17
_diffrn_reflns_number 16996
_diffrn_reflns_theta_full 27.48
_diffrn_reflns_theta_max 27.48
_exptl_absorpt_coefficient_mu 2.041
_exptl_absorpt_correction_T_max 0.665
_exptl_absorpt_correction_T_min 0.424
_exptl_absorpt_correction_type multi-scan
_exptl_absorpt_process_details
;
    Higashi, T. (1995). Program for Absorption Correction.
    Rigaku Corporation, Tokyo, Japan.
;
_exptl_crystal_colour colorless
_exptl_crystal_density_diffrn 1.741
_exptl_crystal_density_method 'not measured'
_exptl_crystal_description prism
_exptl_crystal_F_000 888.00
_exptl_crystal_size_max 0.30
_exptl_crystal_size_mid 0.30
_exptl_crystal_size_min 0.20
_refine_diff_density_max 10.70
_refine_diff_density_min -5.38
_refine_ls_extinction_method none
_refine_ls_goodness_of_fit_ref 0.987
_refine_ls_hydrogen_treatment refall
_refine_ls_number_parameters 217
_refine_ls_number_reflns 16478
_refine_ls_R_factor_gt 0.0420
_refine_ls_shift/su_max 0.0000
_refine_ls_structure_factor_coef Fsqd
_refine_ls_weighting_details 'w = 1/[0.0010Fo^2^ + 1.0000\s(Fo^2^)]/(4Fo^2^)'
_refine_ls_weighting_scheme calc
_refine_ls_wR_factor_ref 0.1110
_reflns_number_gt 10395
_reflns_number_total 16507
_reflns_threshold_expression F^2^>2.0\s(F^2^)
_cod_data_source_file ol071345q-file003.cif
_cod_data_source_block '_mh4931___________________'
_cod_original_cell_volume 1733(3)
_cod_original_formula_sum 'C14 H18 B Cl F5 I '
_cod_database_code 1505492

loop_
_symmetry_equiv_pos_site_id
_symmetry_equiv_pos_as_xyz
1 +X,+Y,+Z
2 1/2-X,1/2+Y,1/2-Z
3 -X,-Y,-Z
4 1/2+X,1/2-Y,1/2+Z

loop_
_atom_site_label
_atom_site_type_symbol
_atom_site_fract_x
_atom_site_fract_y
_atom_site_fract_z
_atom_site_U_iso_or_equiv
_atom_site_adp_type
_atom_site_occupancy
_atom_site_symmetry_multiplicity
_atom_site_calc_flag
_atom_site_refinement_flags
I(1) I 0.79849(1) 0.00004(2) 0.45152(1) 0.02925(4) Uani 1.00 1 d .
Cl(1) Cl 0.57574(5) -0.20132(7) 0.64233(6) 0.0478(2) Uani 1.00 1 d .
F(3) F 1.0804(1) 0.1898(1) 0.3784(1) 0.0536(5) Uani 1.00 1 d .
F(2) F 0.9182(1) 0.1281(1) 0.3060(1) 0.0468(5) Uani 1.00 1 d .
F(4) F 1.0341(1) -0.0258(1) 0.3732(1) 0.0581(6) Uani 1.00 1 d .
F(1) F 0.7115(2) -0.5903(2) 0.4838(2) 0.0840(7) Uani 1.00 1 d .
F(5) F 1.0594(1) 0.0777(2) 0.2322(1) 0.0692(6) Uani 1.00 1 d .
C(14) C 0.7062(3) 0.1287(3) 0.6793(3) 0.063(1) Uani 1.00 1 d .
C(4) C 0.5437(2) 0.1066(2) 0.1641(2) 0.0323(7) Uani 1.00 1 d .
C(3) C 0.6043(2) 0.2075(2) 0.2150(2) 0.0315(7) Uani 1.00 1 d .
C(5) C 0.5597(2) -0.0264(2) 0.1951(2) 0.0303(7) Uani 1.00 1 d .
C(1) C 0.6902(2) 0.0443(2) 0.3254(2) 0.0248(6) Uani 1.00 1 d .
C(6) C 0.6327(2) -0.0585(2) 0.2756(2) 0.0278(6) Uani 1.00 1 d .
C(10) C 0.7064(2) -0.2988(2) 0.5208(2) 0.0341(7) Uani 1.00 1 d .
C(2) C 0.6774(2) 0.1779(2) 0.2957(2) 0.0305(6) Uani 1.00 1 d .
C(9) C 0.6654(2) -0.1712(2) 0.5597(2) 0.0343(7) Uani 1.00 1 d .
C(8) C 0.6833(2) -0.0436(3) 0.5441(2) 0.0319(6) Uani 1.00 1 d .
C(12) C 0.6574(3) -0.5024(3) 0.4148(3) 0.0550(9) Uani 1.00 1 d .
C(7) C 0.4623(2) 0.1422(3) 0.0783(2) 0.0509(9) Uani 1.00 1 d .
C(13) C 0.6392(2) 0.0812(3) 0.5850(2) 0.0414(8) Uani 1.00 1 d .
C(11) C 0.6199(2) -0.3837(3) 0.4641(2) 0.0499(9) Uani 1.00 1 d .
B(1) B 1.0222(2) 0.0938(3) 0.3211(2) 0.0303(7) Uani 1.00 1 d .
H(1) H 0.7193 0.2445 0.3337 0.037 Uiso 1.00 1 c R
H(2) H 0.5964 0.3061 0.2019 0.039 Uiso 1.00 1 c R
H(3) H 0.5108 -0.1002 0.1576 0.036 Uiso 1.00 1 c R
H(4) H 0.6370 -0.1489 0.2982 0.033 Uiso 1.00 1 c R
H(14) H 0.6273 0.1528 0.5302 0.051 Uiso 1.00 1 c R
H(15) H 0.5673 0.0388 0.6012 0.051 Uiso 1.00 1 c R
H(16) H 0.7815 0.1499 0.6613 0.075 Uiso 1.00 1 c R
H(17) H 0.6785 0.2069 0.7003 0.076 Uiso 1.00 1 c R
H(18) H 0.7085 0.0429 0.7353 0.076 Uiso 1.00 1 c R
H(8) H 0.7571 -0.2743 0.4748 0.041 Uiso 1.00 1 c R
H(9) H 0.7481 -0.3653 0.5748 0.041 Uiso 1.00 1 c R
H(10) H 0.5733 -0.3223 0.4152 0.058 Uiso 1.00 1 c R
H(11) H 0.5703 -0.4183 0.5112 0.059 Uiso 1.00 1 c R
H(12) H 0.7098 -0.4791 0.3600 0.064 Uiso 1.00 1 c R
H(13) H 0.5868 -0.5651 0.3810 0.064 Uiso 1.00 1 c R
H(6) H 0.3977 0.1595 0.1014 0.060 Uiso 1.00 1 c R
H(5) H 0.4538 0.0699 0.0323 0.060 Uiso 1.00 1 c R
H(7) H 0.4840 0.2203 0.0467 0.060 Uiso 1.00 1 c R

loop_
_atom_site_aniso_label
_atom_site_aniso_U_11
_atom_site_aniso_U_22
_atom_site_aniso_U_33
_atom_site_aniso_U_12
_atom_site_aniso_U_13
_atom_site_aniso_U_23
I(1) 0.02371(8) 0.03869(9) 0.02419(8) -0.00183(7) -0.00039(5) -0.00054(8)
Cl(1) 0.0471(4) 0.0620(4) 0.0374(4) -0.0052(3) 0.0169(3) -0.0007(3)
F(3) 0.0449(9) 0.0377(8) 0.071(1) 0.0073(7) -0.0160(9) 0.0049(8)
F(2) 0.0261(8) 0.0595(9) 0.053(1) -0.0010(7) -0.0014(7) -0.0080(8)
F(4) 0.061(1) 0.0376(9) 0.068(1) 0.0053(7) -0.018(1) -0.0159(8)
F(1) 0.107(2) 0.057(1) 0.074(2) 0.012(1) -0.031(1) -0.012(1)
F(5) 0.055(1) 0.112(1) 0.041(1) 0.000(1) 0.0101(9) -0.002(1)
C(14) 0.067(2) 0.064(2) 0.058(2) 0.007(2) 0.007(2) -0.031(2)
C(4) 0.035(1) 0.037(1) 0.025(1) 0.009(1) 0.005(1) 0.000(1)
C(3) 0.038(1) 0.024(1) 0.034(1) 0.005(1) 0.011(1) 0.005(1)
C(5) 0.041(1) 0.021(1) 0.026(1) -0.0004(9) -0.002(1) -0.0053(9)
C(1) 0.023(1) 0.030(1) 0.021(1) 0.0004(8) -0.000(1) 0.0016(9)
C(6) 0.039(1) 0.018(1) 0.025(1) -0.000(1) 0.000(1) 0.002(1)
C(10) 0.037(1) 0.029(1) 0.036(1) -0.005(1) 0.005(1) -0.003(1)
C(2) 0.032(1) 0.026(1) 0.035(1) -0.003(1) 0.009(1) -0.005(1)
C(9) 0.031(1) 0.046(1) 0.026(1) -0.000(1) 0.003(1) -0.002(1)
C(8) 0.032(1) 0.042(1) 0.021(1) 0.003(1) 0.002(1) -0.002(1)
C(12) 0.058(2) 0.045(1) 0.057(2) 0.012(2) -0.007(2) -0.012(2)
C(7) 0.061(2) 0.055(2) 0.031(2) 0.020(1) -0.009(1) -0.003(1)
C(13) 0.043(2) 0.043(1) 0.041(2) 0.008(1) 0.012(1) -0.003(1)
C(11) 0.049(2) 0.050(2) 0.047(2) -0.004(1) -0.003(1) -0.011(1)
B(1) 0.024(1) 0.035(1) 0.030(2) 0.003(1) -0.001(1) -0.005(1)

loop_
_atom_type_symbol
_atom_type_description
_atom_type_scat_dispersion_real
_atom_type_scat_dispersion_imag
_atom_type_scat_source
C C 0.003 0.002
;
International Tables for Crystallography
(1992, Vol. C, Tables 4.2.6.8 and 6.1.1.4)
;
H H 0.000 0.000
;
International Tables for Crystallography
(1992, Vol. C, Table 6.1.1.4)
;
B B 0.001 0.001
;
International Tables for Crystallography
(1992, Vol. C, Tables 4.2.6.8 and 6.1.1.4)
;
Cl Cl 0.148 0.159
;
International Tables for Crystallography
(1992, Vol. C, Tables 4.2.6.8 and 6.1.1.4)
;
F F 0.017 0.010
;
International Tables for Crystallography
(1992, Vol. C, Tables 4.2.6.8 and 6.1.1.4)
;
I I -0.474 1.812
;
International Tables for Crystallography
(1992, Vol. C, Tables 4.2.6.8 and 6.1.1.4)
;

loop_
_geom_angle_atom_site_label_1
_geom_angle_atom_site_label_2
_geom_angle_atom_site_label_3
_geom_angle
I(1) C(1) C(6) 119.6(2)
I(1) C(1) C(2) 118.4(2)
C(8) I(1) C(1) 95.10(9)
I(1) C(8) C(9) 116.6(2)
I(1) C(8) C(13) 112.7(2)
Cl(1) C(9) C(10) 112.5(2)
Cl(1) C(9) C(8) 114.6(2)
F(3) B(1) F(2) 110.7(2)
F(3) B(1) F(4) 107.0(2)
F(3) B(1) F(5) 110.3(2)
F(2) B(1) F(4) 109.0(2)
F(2) B(1) F(5) 110.8(2)
F(4) B(1) F(5) 109.0(2)
F(1) C(12) C(11) 111.1(3)
C(14) C(13) C(8) 111.8(2)
C(4) C(3) C(2) 121.1(2)
C(5) C(4) C(3) 118.9(2)
C(7) C(4) C(3) 119.9(2)
C(4) C(5) C(6) 121.1(2)
C(7) C(4) C(5) 121.2(2)
C(3) C(2) C(1) 118.4(2)
C(5) C(6) C(1) 118.5(2)
C(2) C(1) C(6) 122.0(2)
C(10) C(9) C(8) 132.9(3)
C(11) C(10) C(9) 112.2(2)
C(10) C(11) C(12) 114.2(2)
C(9) C(8) C(13) 130.7(3)
F(1) C(12) H(12) 106.9677
F(1) C(12) H(13) 102.7794
C(14) C(13) H(14) 114.0407
H(16) C(14) C(13) 107.1779
C(14) C(13) H(15) 110.6397
H(18) C(14) C(13) 106.8821
H(17) C(14) C(13) 109.1560
H(18) C(14) H(16) 111.5828
H(17) C(14) H(16) 108.3805
H(18) C(14) H(17) 113.4522
C(4) C(3) H(2) 125.6333
C(4) C(5) H(3) 117.5211
C(4) C(7) H(6) 109.5008
C(4) C(7) H(5) 109.7501
C(4) C(7) H(7) 109.1597
C(3) C(2) H(1) 123.6271
H(2) C(3) C(2) 113.0947
C(5) C(6) H(4) 118.6651
H(3) C(5) C(6) 121.2816
C(1) C(6) H(4) 122.5791
C(1) C(2) H(1) 117.9659
H(8) C(10) C(9) 108.2126
H(9) C(10) C(9) 116.4294
H(8) C(10) C(11) 108.4518
H(9) C(10) C(11) 105.3735
C(10) C(11) H(10) 108.5120
C(10) C(11) H(11) 110.3141
H(9) C(10) H(8) 105.7116
C(8) C(13) H(14) 109.0297
C(8) C(13) H(15) 97.9070
C(12) C(11) H(10) 112.2114
C(12) C(11) H(11) 106.9832
H(12) C(12) C(11) 114.5640
H(13) C(12) C(11) 108.8918
H(13) C(12) H(12) 111.9254
H(5) C(7) H(6) 109.4695
H(7) C(7) H(6) 109.4736
H(7) C(7) H(5) 109.4731
H(15) C(13) H(14) 112.3364
H(11) C(11) H(10) 104.1360

loop_
_geom_bond_atom_site_label_1
_geom_bond_atom_site_label_2
_geom_bond_distance
I(1) C(1) 2.100(2)
I(1) C(8) 2.132(3)
Cl(1) C(9) 1.755(3)
F(3) B(1) 1.385(3)
F(2) B(1) 1.372(3)
F(4) B(1) 1.382(3)
F(1) C(12) 1.396(4)
F(5) B(1) 1.377(4)
C(14) C(13) 1.517(4)
C(4) C(3) 1.394(3)
C(4) C(5) 1.395(3)
C(4) C(7) 1.497(4)
C(3) C(2) 1.374(3)
C(5) C(6) 1.376(3)
C(1) I(1) 2.100(2)
C(1) C(6) 1.383(3)
C(1) C(2) 1.392(3)
C(10) C(9) 1.502(3)
C(10) C(11) 1.519(4)
C(9) C(8) 1.312(4)
C(8) I(1) 2.132(3)
C(8) C(13) 1.506(4)
C(12) C(11) 1.476(4)
C(14) H(16) 1.0592
C(14) H(17) 0.9189
C(14) H(18) 1.1424
C(3) H(2) 0.9998
C(5) H(3) 1.0517
C(6) H(4) 0.9501
C(10) H(8) 1.0011
C(10) H(9) 1.0745
C(2) H(1) 0.9584
C(12) H(12) 1.1030
C(12) H(13) 1.1447
C(7) H(6) 0.9499
C(7) H(5) 0.9500
C(7) H(7) 0.9500
C(13) H(14) 1.0279
C(13) H(15) 1.0717
C(11) H(10) 1.0310
C(11) H(11) 1.0300

loop_
_geom_contact_atom_site_label_1
_geom_contact_atom_site_label_2
_geom_contact_distance
_geom_contact_site_symmetry_2
I(1) F(2) 2.974(2) .
I(1) F(4) 3.379(2) .
I(1) C(6) 3.031(2) .
I(1) C(10) 3.387(2) .
I(1) C(2) 3.021(2) .
I(1) C(9) 2.962(3) .
I(1) C(13) 3.048(3) .
Cl(1) C(4) 3.380(3) 65603
Cl(1) C(3) 3.243(3) 65603
Cl(1) C(10) 2.711(3) .
Cl(1) C(2) 3.502(3) 65603
Cl(1) C(8) 2.593(3) .
Cl(1) C(13) 3.060(3) .
Cl(1) C(11) 3.150(3) .
F(3) F(2) 2.268(2) .
F(3) F(4) 2.225(2) .
F(3) F(5) 2.267(3) .
F(3) C(5) 3.424(3) 65502
F(2) I(1) 2.974(2) .
F(2) F(4) 2.242(2) .
F(2) F(5) 2.263(2) .
F(2) C(5) 3.449(2) 65502
F(2) C(1) 3.108(3) .
F(2) C(6) 3.343(3) 65502
F(2) C(2) 3.132(3) .
F(2) C(12) 3.293(4) 65502
F(4) I(1) 3.379(2) .
F(4) F(5) 2.246(3) .
F(4) C(3) 3.325(3) 64502
F(4) C(7) 3.367(3) 64502
F(1) C(10) 2.945(3) .
F(1) C(2) 3.429(3) 54501
F(1) C(7) 3.348(4) 54504
F(1) C(11) 2.368(3) .
F(5) C(12) 3.296(4) 65502
F(5) C(11) 3.298(3) 65502
C(14) C(9) 3.403(4) .
C(14) C(8) 2.503(4) .
C(4) Cl(1) 3.380(3) 65603
C(4) C(1) 2.756(3) .
C(4) C(6) 2.413(3) .
C(4) C(2) 2.410(3) .
C(3) Cl(1) 3.243(3) 65603
C(3) F(4) 3.325(3) 65502
C(3) C(5) 2.402(3) .
C(3) C(1) 2.376(3) .
C(3) C(6) 2.779(3) .
C(3) C(7) 2.503(4) .
C(5) F(3) 3.424(3) 64502
C(5) F(2) 3.449(2) 64502
C(5) C(1) 2.371(3) .
C(5) C(2) 2.778(3) .
C(5) C(7) 2.520(4) .
C(1) C(8) 3.123(4) .
C(6) I(1) 3.031(2) .
C(6) F(2) 3.343(3) 64502
C(6) C(2) 2.427(3) .
C(10) I(1) 3.387(2) .
C(10) C(8) 2.581(3) .
C(10) C(12) 2.515(4) .
C(2) I(1) 3.021(2) .
C(2) Cl(1) 3.502(3) 65603
C(2) F(1) 3.429(3) 56501
C(2) C(12) 3.597(4) 56501
C(9) I(1) 2.962(3) .
C(9) C(13) 2.563(4) .
C(9) C(11) 2.508(4) .
C(12) F(2) 3.293(4) 64502
C(12) F(5) 3.296(4) 64502
C(12) C(2) 3.597(4) 54501
C(7) F(4) 3.367(3) 65502
C(7) F(1) 3.348(4) 44404
C(13) I(1) 3.048(3) .
C(11) F(5) 3.298(3) 64502
I(1) H(1) 3.0106 .
I(1) H(2) 3.2818 64502
I(1) H(4) 3.1065 .
I(1) H(14) 3.0067 .
I(1) H(16) 3.2619 .
I(1) H(8) 2.8073 .
Cl(1) H(2) 3.4523 65603
Cl(1) H(14) 3.2941 65603
Cl(1) H(15) 2.4518 .
Cl(1) H(16) 3.3651 64602
Cl(1) H(18) 3.1333 .
Cl(1) H(8) 3.5773 .
Cl(1) H(9) 3.0106 .
Cl(1) H(10) 3.3194 .
Cl(1) H(11) 2.7975 .
Cl(1) H(13) 3.1168 64603
Cl(1) H(6) 3.4872 65603
F(3) H(3) 2.4130 65502
F(3) H(17) 3.0758 55404
F(3) H(7) 2.9064 55504
F(2) H(1) 2.8921 .
F(2) H(2) 3.2086 64502
F(2) H(3) 2.8745 65502
F(2) H(4) 2.6741 65502
F(2) H(10) 3.0742 65502
F(2) H(12) 2.8114 65502
F(2) H(13) 3.1859 65502
F(4) H(2) 2.4871 64502
F(4) H(6) 3.2563 64502
F(4) H(7) 2.7747 64502
F(1) H(1) 2.6381 54501
F(1) H(14) 2.8837 54501
F(1) H(16) 3.5666 54501
F(1) H(8) 3.2034 .
F(1) H(9) 2.5693 .
F(1) H(10) 3.2686 .
F(1) H(11) 2.5680 .
F(1) H(12) 2.0157 .
F(1) H(13) 1.9912 .
F(1) H(6) 2.7762 54504
F(1) H(5) 3.1093 54504
F(5) H(2) 3.5606 64502
F(5) H(17) 2.7101 55404
F(5) H(10) 2.6389 65502
F(5) H(11) 3.4943 65502
F(5) H(11) 3.4272 54404
F(5) H(12) 3.5662 65502
F(5) H(13) 2.6681 65502
C(14) H(14) 2.1518 .
C(14) H(15) 2.1442 .
C(14) H(9) 3.3205 65602
C(14) H(6) 3.5290 55504
C(4) H(1) 3.2946 .
C(4) H(2) 2.1368 .
C(4) H(3) 2.0995 .
C(4) H(4) 3.2586 .
C(4) H(12) 3.3579 65502
C(4) H(6) 2.0229 .
C(4) H(5) 2.0258 .
C(4) H(5) 3.2063 65503
C(4) H(7) 2.0189 .
C(3) H(1) 2.0654 .
C(3) H(3) 3.3403 .
C(3) H(8) 3.3591 65502
C(3) H(12) 3.3118 65502
C(3) H(13) 3.2323 56501
C(3) H(6) 2.9226 .
C(3) H(5) 3.2323 .
C(3) H(7) 2.5805 .
C(5) H(2) 3.3401 .
C(5) H(4) 2.0127 .
C(5) H(15) 3.4280 65603
C(5) H(12) 3.2091 65502
C(5) H(6) 2.9413 .
C(5) H(5) 2.6147 .
C(5) H(5) 3.1110 65503
C(5) H(7) 3.2401 .
C(1) H(1) 2.0270 .
C(1) H(2) 3.2389 .
C(1) H(3) 3.3361 .
C(1) H(4) 2.0564 .
C(1) H(14) 3.2075 .
C(1) H(12) 3.0113 65502
C(6) H(1) 3.2718 .
C(6) H(1) 3.2469 64502
C(6) H(3) 2.1220 .
C(6) H(15) 3.2861 65603
C(6) H(10) 3.3954 .
C(6) H(12) 3.0455 65502
C(10) H(4) 3.3841 .
C(10) H(10) 2.0893 .
C(10) H(11) 2.1108 .
C(10) H(12) 2.8378 .
C(10) H(13) 3.4895 .
C(2) H(2) 1.9916 .
C(2) H(4) 3.2936 .
C(2) H(4) 3.3532 65502
C(2) H(14) 3.3638 .
C(2) H(12) 3.5322 56501
C(2) H(12) 3.1576 65502
C(2) H(13) 3.1070 56501
C(9) H(4) 3.5399 .
C(9) H(14) 3.2758 .
C(9) H(15) 2.5490 .
C(9) H(18) 3.1923 .
C(9) H(8) 2.0486 .
C(9) H(9) 2.2013 .
C(9) H(10) 2.6233 .
C(9) H(11) 2.7847 .
C(8) H(4) 3.4820 .
C(8) H(14) 2.0821 .
C(8) H(15) 1.9651 .
C(8) H(15) 3.5408 65603
C(8) H(16) 2.6982 .
C(8) H(17) 3.2846 .
C(8) H(18) 2.7201 .
C(8) H(8) 2.7077 .
C(8) H(9) 3.3182 .
C(8) H(10) 3.4739 .
C(12) H(1) 2.9081 54501
C(12) H(2) 3.4659 54501
C(12) H(8) 2.6770 .
C(12) H(9) 2.6923 .
C(12) H(10) 2.0954 .
C(12) H(11) 2.0314 .
C(12) H(11) 3.3399 64603
C(7) H(2) 2.7662 .
C(7) H(3) 2.6792 .
C(7) H(3) 3.3119 65503
C(7) H(16) 3.4324 45404
C(7) H(5) 2.8937 65503
C(13) H(16) 2.0914 .
C(13) H(17) 2.0154 .
C(13) H(18) 2.1481 .
C(11) H(4) 3.2816 .
C(11) H(8) 2.0671 .
C(11) H(9) 2.0804 .
C(11) H(11) 3.2035 64603
C(11) H(12) 2.1789 .
C(11) H(13) 2.1406 .
B(1) H(2) 3.2393 64502
B(1) H(3) 3.0931 65502
B(1) H(4) 3.5288 65502
B(1) H(17) 3.4196 55404
B(1) H(10) 3.3839 65502
B(1) H(13) 3.3096 65502
H(1) I(1) 3.0106 .
H(1) F(1) 2.6381 56501
H(1) C(6) 3.2469 65502
H(1) C(12) 2.9081 56501
H(2) I(1) 3.2818 65502
H(2) Cl(1) 3.4523 65603
H(2) F(2) 3.2086 65502
H(2) F(4) 2.4871 65502
H(2) F(5) 3.5606 65502
H(2) C(12) 3.4659 56501
H(2) B(1) 3.2393 65502
H(3) F(3) 2.4130 64502
H(3) F(2) 2.8745 64502
H(3) C(7) 3.3119 65503
H(3) B(1) 3.0931 64502
H(4) I(1) 3.1065 .
H(4) F(2) 2.6741 64502
H(4) C(2) 3.3532 64502
H(4) B(1) 3.5288 64502
H(14) I(1) 3.0067 .
H(14) Cl(1) 3.2941 65603
H(14) F(1) 2.8837 56501
H(15) C(5) 3.4280 65603
H(15) C(6) 3.2861 65603
H(15) C(8) 3.5408 65603
H(16) I(1) 3.2619 .
H(16) Cl(1) 3.3651 65602
H(16) F(1) 3.5666 56501
H(16) C(7) 3.4324 55504
H(17) F(3) 3.0758 45504
H(17) F(5) 2.7101 45504
H(17) B(1) 3.4196 45504
H(8) I(1) 2.8073 .
H(8) C(3) 3.3591 64502
H(9) C(14) 3.3205 64602
H(10) F(2) 3.0742 64502
H(10) F(5) 2.6389 64502
H(10) B(1) 3.3839 64502
H(11) F(5) 3.4943 64502
H(11) F(5) 3.4272 44504
H(11) C(12) 3.3399 64603
H(11) C(11) 3.2035 64603
H(12) F(2) 2.8114 64502
H(12) F(5) 3.5662 64502
H(12) C(4) 3.3579 64502
H(12) C(3) 3.3118 64502
H(12) C(5) 3.2091 64502
H(12) C(1) 3.0113 64502
H(12) C(6) 3.0455 64502
H(12) C(2) 3.5322 54501
H(12) C(2) 3.1576 64502
H(13) Cl(1) 3.1168 64603
H(13) F(2) 3.1859 64502
H(13) F(5) 2.6681 64502
H(13) C(3) 3.2323 54501
H(13) C(2) 3.1070 54501
H(13) B(1) 3.3096 64502
H(6) Cl(1) 3.4872 65603
H(6) F(4) 3.2563 65502
H(6) F(1) 2.7762 44404
H(6) C(14) 3.5290 45404
H(5) F(1) 3.1093 44404
H(5) C(4) 3.2063 65503
H(5) C(5) 3.1110 65503
H(5) C(7) 2.8937 65503
H(7) F(3) 2.9064 45404
H(7) F(4) 2.7747 65502

loop_
_geom_torsion_atom_site_label_1
_geom_torsion_atom_site_label_2
_geom_torsion_atom_site_label_3
_geom_torsion_atom_site_label_4
_geom_torsion
C(8) I(1) C(1) C(6) -71.5(2)
C(8) I(1) C(1) C(2) 107.3(2)
C(1) I(1) C(8) C(9) 101.9(2)
C(1) I(1) C(8) C(13) -80.8(2)
C(5) C(4) C(3) C(2) -1.3(4)
C(7) C(4) C(3) C(2) 178.2(2)
C(3) C(4) C(5) C(6) 1.1(4)
C(7) C(4) C(5) C(6) -178.3(3)
C(4) C(3) C(2) C(1) 0.3(4)
C(4) C(5) C(6) C(1) 0.0(4)
I(1) C(1) C(6) C(5) 177.8(2)
C(2) C(1) C(6) C(5) -1.0(4)
I(1) C(1) C(2) C(3) -178.0(2)
C(6) C(1) C(2) C(3) 0.8(4)
C(11) C(10) C(9) Cl(1) 60.7(3)
C(11) C(10) C(9) C(8) -119.1(3)
C(9) C(10) C(11) C(12) 173.4(2)
Cl(1) C(9) C(8) I(1) 176.4(1)
Cl(1) C(9) C(8) C(13) -0.3(4)
C(10) C(9) C(8) I(1) -3.8(4)
C(10) C(9) C(8) C(13) 179.6(2)
I(1) C(8) C(13) C(14) -85.6(3)
C(9) C(8) C(13) C(14) 91.1(3)
F(1) C(12) C(11) C(10) 61.9(4)
